data_7047680
loop_
_publ_author_name
'Liu, Yi'
'Zhao, Yue'
'Liu, Xiao-Hui'
'Kang, Yan-Shang'
'Wang, Peng'
'Sun, Wei-Yin'

_publ_section_title
;
 Novel metal-organic frameworks with high stability for selectively
 sensing nitroaromatics.
;
_journal_issue 43
_journal_name_full 'Dalton transactions (Cambridge, England : 2003)'
_journal_page_first 15399
_journal_page_last 15404
_journal_paper_doi 10.1039/c8dt03551b
_journal_volume 47
_journal_year 2018
_chemical_formula_moiety 'C35 H24 N2 O11 Co2, 2[C3H7NO],2[CH4O], 1[H2O]'
_chemical_formula_sum 'C43 H48 Co2 N4 O16'
_chemical_formula_weight 994.71
_space_group_crystal_system monoclinic
_space_group_IT_number 14
_space_group_name_Hall '-P 2ybc'
_space_group_name_H-M_alt 'P 1 21/c 1'
_symmetry_space_group_name_Hall '-P 2ybc'
_symmetry_space_group_name_H-M 'P 1 21/c 1'
_atom_sites_solution_hydrogens geom
_audit_creation_method SHELXL-2016/6
_audit_update_record
;
2018-09-21 deposited with the CCDC.
2018-10-01 downloaded from the CCDC.
;
_cell_angle_alpha 90
_cell_angle_beta 100.1780(10)
_cell_angle_gamma 90
_cell_formula_units_Z 4
_cell_length_a 20.2688(10)
_cell_length_b 16.1961(7)
_cell_length_c 14.5060(6)
_cell_measurement_reflns_used 9926
_cell_measurement_temperature 123(2)
_cell_measurement_theta_max 26.52
_cell_measurement_theta_min 2.40
_cell_volume 4687.0(4)
_computing_cell_refinement 'Bruker SMART'
_computing_data_collection 'Bruker SMART'
_computing_data_reduction 'Bruker SAINT'
_computing_molecular_graphics 'Bruker SHELXTL'
_computing_publication_material 'Bruker SHELXTL'
_computing_structure_refinement 'SHELXL-2016/6 (Sheldrick, 2016)'
_computing_structure_solution 'SHELXT 2014/4 (Sheldrick, 2014)'
_diffrn_ambient_temperature 123(2)
_diffrn_measured_fraction_theta_full 0.997
_diffrn_measured_fraction_theta_max 0.997
_diffrn_measurement_device_type 'CCD area detector'
_diffrn_measurement_method 'phi and omega scans'
_diffrn_radiation_type MoK\a
_diffrn_radiation_wavelength 0.71073
_diffrn_reflns_av_R_equivalents 0.0240
_diffrn_reflns_av_unetI/netI 0.0261
_diffrn_reflns_Laue_measured_fraction_full 0.997
_diffrn_reflns_Laue_measured_fraction_max 0.997
_diffrn_reflns_limit_h_max 20
_diffrn_reflns_limit_h_min -24
_diffrn_reflns_limit_k_max 17
_diffrn_reflns_limit_k_min -19
_diffrn_reflns_limit_l_max 17
_diffrn_reflns_limit_l_min -17
_diffrn_reflns_number 27080
_diffrn_reflns_point_group_measured_fraction_full 0.997
_diffrn_reflns_point_group_measured_fraction_max 0.997
_diffrn_reflns_theta_full 25.010
_diffrn_reflns_theta_max 25.010
_diffrn_reflns_theta_min 2.035
_diffrn_source 'fine-focus sealed tube'
_exptl_absorpt_coefficient_mu 0.780
_exptl_absorpt_correction_T_max 0.876
_exptl_absorpt_correction_T_min 0.842
_exptl_absorpt_correction_type multi-scan
_exptl_absorpt_process_details SADABS
_exptl_crystal_colour blue
_exptl_crystal_density_diffrn 1.410
_exptl_crystal_description block
_exptl_crystal_F_000 2064
_exptl_crystal_size_max 0.220
_exptl_crystal_size_mid 0.190
_exptl_crystal_size_min 0.170
_refine_diff_density_max 0.611
_refine_diff_density_min -0.403
_refine_diff_density_rms 0.060
_refine_ls_extinction_method none
_refine_ls_goodness_of_fit_ref 1.081
_refine_ls_hydrogen_treatment constr
_refine_ls_matrix_type full
_refine_ls_number_parameters 451
_refine_ls_number_reflns 8235
_refine_ls_number_restraints 0
_refine_ls_restrained_S_all 1.081
_refine_ls_R_factor_all 0.0478
_refine_ls_R_factor_gt 0.0368
_refine_ls_shift/su_max 0.001
_refine_ls_shift/su_mean 0.000
_refine_ls_structure_factor_coef Fsqd
_refine_ls_weighting_details 'w=1/[\s^2^(Fo^2^)+(0.0600P)^2^+2.7694P] where P=(Fo^2^+2Fc^2^)/3'
_refine_ls_weighting_scheme calc
_refine_ls_wR_factor_gt 0.1075
_refine_ls_wR_factor_ref 0.1155
_reflns_Friedel_coverage 0.000
_reflns_number_gt 6474
_reflns_number_total 8235
_reflns_threshold_expression 'I > 2\s(I)'
_cod_data_source_file c8dt03551b2.cif
_cod_data_source_block 2
_cod_depositor_comments 'Adding full bibliography for 7047679--7047680.cif.'
_cod_database_code 7047680
_shelx_shelxl_version_number 2016/6
_shelx_space_group_comment
;
The symmetry employed for this shelxl refinement is uniquely defined
by the following loop, which should always be used as a source of
symmetry information in preference to the above space-group names.
They are only intended as comments.
;
_shelx_estimated_absorpt_t_min 0.847
_shelx_estimated_absorpt_t_max 0.879
_smtbx_masks_special_details
;
A solvent mask was calculated and 125.3 electrons were
found in a volume of 487.8\%A^3 in 2 void.
This is consistent with the presence of
2[C3H7NO],2[CH4O], 1[H2O] per formula unit
which account for 126.0 electrons.
;
_smtbx_masks_void_probe_radius 1.2
_smtbx_masks_void_truncation_radius 1.2

loop_
_space_group_symop_operation_xyz
'x, y, z'
'-x, y+1/2, -z+1/2'
'-x, -y, -z'
'x, -y-1/2, z-1/2'

loop_
_atom_site_label
_atom_site_type_symbol
_atom_site_fract_x
_atom_site_fract_y
_atom_site_fract_z
_atom_site_U_iso_or_equiv
_atom_site_adp_type
_atom_site_occupancy
_atom_site_site_symmetry_order
_atom_site_calc_flag
_atom_site_refinement_flags_posn
_atom_site_refinement_flags_adp
Co1 Co 0.29883(2) 0.49914(2) 0.91206(2) 0.01130(10) Uani 1 1 d . .
Co2 Co 0.15076(2) 0.50184(2) 0.87074(2) 0.01112(10) Uani 1 1 d . .
C1 C 0.62696(13) 0.34471(17) 0.64184(18) 0.0360(6) Uani 1 1 d . .
C2 C 0.63846(13) 0.40700(17) 0.71008(18) 0.0350(6) Uani 1 1 d . .
C3 C 0.70180(12) 0.43963(17) 0.73906(18) 0.0350(6) Uani 1 1 d . .
H3 H 0.708959 0.482380 0.784573 0.042 Uiso 1 1 calc R U
C4 C 0.75449(13) 0.40889(19) 0.70058(19) 0.0397(7) Uani 1 1 d . .
C5 C 0.74400(15) 0.3480(2) 0.6317(2) 0.0510(8) Uani 1 1 d . .
H5 H 0.780287 0.328445 0.604350 0.061 Uiso 1 1 calc R U
C6 C 0.68111(14) 0.31673(19) 0.6040(2) 0.0456(7) Uani 1 1 d . .
H6 H 0.674238 0.274711 0.557595 0.055 Uiso 1 1 calc R U
C7 C 0.56048(15) 0.30842(18) 0.6133(2) 0.0449(7) Uani 1 1 d . .
H7 H 0.525456 0.326538 0.644189 0.054 Uiso 1 1 calc R U
C8 C 0.59127(13) 0.48634(18) 0.82399(19) 0.0372(7) Uani 1 1 d . .
H8A H 0.604295 0.542289 0.806340 0.045 Uiso 1 1 calc R U
H8B H 0.626161 0.465273 0.875053 0.045 Uiso 1 1 calc R U
C9 C 0.52429(13) 0.48845(16) 0.85440(18) 0.0304(6) Uani 1 1 d . .
C10 C 0.49862(12) 0.56083(16) 0.88431(18) 0.0327(6) Uani 1 1 d . .
H10 H 0.524034 0.610395 0.888273 0.039 Uiso 1 1 calc R U
C11 C 0.43554(12) 0.56032(15) 0.90842(18) 0.0301(6) Uani 1 1 d . .
H11 H 0.418364 0.610458 0.928612 0.036 Uiso 1 1 calc R U
C12 C 0.42381(13) 0.42164(16) 0.87859(19) 0.0354(6) Uani 1 1 d . .
H12 H 0.398096 0.372473 0.877274 0.043 Uiso 1 1 calc R U
C13 C 0.48627(13) 0.41757(17) 0.8539(2) 0.0393(7) Uani 1 1 d . .
H13 H 0.503163 0.366229 0.836516 0.047 Uiso 1 1 calc R U
C14 C 0.83458(14) 0.49352(18) 0.8001(2) 0.0425(7) Uani 1 1 d . .
H14A H 0.816854 0.474441 0.855803 0.051 Uiso 1 1 calc R U
H14B H 0.814611 0.547950 0.780686 0.051 Uiso 1 1 calc R U
C15 C -0.09021(14) 0.49936(17) 0.8216(2) 0.0371(7) Uani 1 1 d . .
C16 C -0.05641(17) 0.5589(3) 0.7847(3) 0.0866(15) Uani 1 1 d . .
H16 H -0.080111 0.600386 0.745965 0.104 Uiso 1 1 calc R U
C17 C 0.01352(16) 0.5595(2) 0.8037(3) 0.0796(14) Uani 1 1 d . .
H17 H 0.036262 0.602253 0.777199 0.095 Uiso 1 1 calc R U
C18 C 0.01537(15) 0.4512(3) 0.8977(3) 0.0731(13) Uani 1 1 d . .
H18 H 0.039851 0.413389 0.940790 0.088 Uiso 1 1 calc R U
C19 C -0.05330(16) 0.4469(3) 0.8829(3) 0.0847(15) Uani 1 1 d . .
H19 H -0.074928 0.407196 0.915522 0.102 Uiso 1 1 calc R U
C20 C 0.22426(13) 0.67221(15) 0.68818(17) 0.0299(6) Uani 1 1 d . .
C21 C 0.28615(12) 0.70314(15) 0.67874(17) 0.0301(6) Uani 1 1 d . .
H21 H 0.325638 0.679798 0.714202 0.036 Uiso 1 1 calc R U
C22 C 0.29122(13) 0.76773(16) 0.61818(17) 0.0300(6) Uani 1 1 d . .
H22 H 0.334027 0.788681 0.612150 0.036 Uiso 1 1 calc R U
C23 C 0.23369(12) 0.80197(15) 0.56617(16) 0.0277(5) Uani 1 1 d . .
C24 C 0.17147(13) 0.76994(16) 0.57429(18) 0.0341(6) Uani 1 1 d . .
H24 H 0.131990 0.792470 0.537919 0.041 Uiso 1 1 calc R U
C25 C 0.16671(13) 0.70526(16) 0.63522(18) 0.0342(6) Uani 1 1 d . .
H25 H 0.124032 0.683568 0.640700 0.041 Uiso 1 1 calc R U
C26 C 0.21934(12) 0.60464(15) 0.75743(16) 0.0276(5) Uani 1 1 d . .
C27 C 0.23802(13) 0.62557(15) 1.00353(17) 0.0288(6) Uani 1 1 d . .
C28 C 0.22418(12) 0.32834(15) 1.09362(17) 0.0278(5) Uani 1 1 d . .
C29 C 0.16397(13) 0.29096(17) 1.10140(19) 0.0380(7) Uani 1 1 d . .
H29 H 0.123488 0.310272 1.064477 0.046 Uiso 1 1 calc R U
C30 C 0.16227(13) 0.27424(17) 0.66247(19) 0.0378(7) Uani 1 1 d . .
H30 H 0.120678 0.299384 0.667346 0.045 Uiso 1 1 calc R U
C31 C 0.22079(12) 0.30297(15) 0.71641(17) 0.0300(6) Uani 1 1 d . .
C32 C 0.28082(13) 0.26544(17) 0.7095(2) 0.0415(7) Uani 1 1 d . .
H32 H 0.321151 0.284539 0.746974 0.050 Uiso 1 1 calc R U
C33 C 0.28278(13) 0.29995(17) 1.1482(2) 0.0403(7) Uani 1 1 d . .
H33 H 0.324375 0.325282 1.143773 0.048 Uiso 1 1 calc R U
C34 C 0.22578(12) 0.39702(15) 1.02536(17) 0.0284(6) Uani 1 1 d . .
C35 C 0.21880(12) 0.37534(15) 0.78052(17) 0.0275(5) Uani 1 1 d . .
N1 N 0.39783(10) 0.49260(11) 0.90454(14) 0.0248(5) Uani 1 1 d . .
N2 N 0.04945(11) 0.50426(12) 0.85618(16) 0.0287(5) Uani 1 1 d . .
O1 O 0.54724(11) 0.25577(13) 0.55176(16) 0.0571(6) Uani 1 1 d . .
O2 O 0.58340(9) 0.43201(13) 0.74479(14) 0.0470(5) Uani 1 1 d . .
O3 O 0.81932(9) 0.43472(14) 0.72494(14) 0.0509(6) Uani 1 1 d . .
O4 O 0.27261(9) 0.57239(11) 0.79741(12) 0.0375(5) Uani 1 1 d . .
O5 O 0.16138(9) 0.58520(12) 0.77097(13) 0.0388(5) Uani 1 1 d . .
O6 O 0.29545(9) 0.60183(11) 0.99217(12) 0.0360(4) Uani 1 1 d . .
O7 O 0.18334(9) 0.59232(11) 0.96716(13) 0.0388(5) Uani 1 1 d . .
O8 O 0.28169(9) 0.42914(11) 1.02149(12) 0.0380(5) Uani 1 1 d . .
O9 O 0.17087(9) 0.41805(11) 0.97709(12) 0.0368(4) Uani 1 1 d . .
O10 O 0.27349(9) 0.39769(11) 0.82920(13) 0.0390(5) Uani 1 1 d . .
O11 O 0.16295(9) 0.40834(11) 0.78177(13) 0.0376(5) Uani 1 1 d . .

loop_
_atom_site_aniso_label
_atom_site_aniso_U_11
_atom_site_aniso_U_22
_atom_site_aniso_U_33
_atom_site_aniso_U_23
_atom_site_aniso_U_13
_atom_site_aniso_U_12
Co1 0.00820(16) 0.01145(16) 0.01440(16) -0.00016(10) 0.00244(11) 0.00012(10)
Co2 0.00832(16) 0.01069(16) 0.01436(16) 0.00043(10) 0.00206(11) -0.00009(10)
C1 0.0310(14) 0.0424(16) 0.0343(14) -0.0047(12) 0.0049(11) 0.0030(12)
C2 0.0253(14) 0.0456(16) 0.0347(14) -0.0022(12) 0.0075(11) 0.0039(12)
C3 0.0235(13) 0.0430(16) 0.0385(15) -0.0080(12) 0.0059(11) 0.0005(12)
C4 0.0216(14) 0.0578(18) 0.0407(15) -0.0054(14) 0.0086(12) 0.0016(12)
C5 0.0338(16) 0.069(2) 0.0538(19) -0.0196(16) 0.0165(14) 0.0054(15)
C6 0.0351(16) 0.0561(19) 0.0459(17) -0.0133(14) 0.0075(13) 0.0025(14)
C7 0.0393(17) 0.0473(18) 0.0468(17) -0.0088(14) 0.0040(14) -0.0018(14)
C8 0.0203(13) 0.0529(18) 0.0379(15) -0.0158(13) 0.0041(11) -0.0018(12)
C9 0.0187(13) 0.0404(15) 0.0312(14) -0.0054(11) 0.0021(11) 0.0010(11)
C10 0.0244(13) 0.0318(14) 0.0430(15) -0.0034(12) 0.0089(11) -0.0037(11)
C11 0.0267(14) 0.0240(13) 0.0404(15) -0.0034(11) 0.0081(11) -0.0004(10)
C12 0.0253(14) 0.0273(14) 0.0538(17) -0.0058(12) 0.0070(12) 0.0002(11)
C13 0.0243(14) 0.0342(15) 0.0605(18) -0.0132(13) 0.0103(13) 0.0045(11)
C14 0.0243(15) 0.058(2) 0.0465(17) -0.0091(14) 0.0102(13) -0.0011(13)
C15 0.0219(14) 0.0506(18) 0.0400(16) -0.0017(13) 0.0084(12) -0.0004(12)
C16 0.0293(19) 0.090(3) 0.137(4) 0.056(3) 0.004(2) 0.0073(19)
C17 0.0274(17) 0.079(3) 0.133(4) 0.060(3) 0.016(2) 0.0021(17)
C18 0.0263(17) 0.097(3) 0.093(3) 0.062(2) 0.0015(17) -0.0041(18)
C19 0.0268(18) 0.113(3) 0.111(3) 0.065(3) 0.0054(19) -0.015(2)
C20 0.0296(14) 0.0296(14) 0.0308(13) 0.0048(11) 0.0060(11) -0.0001(11)
C21 0.0236(13) 0.0341(14) 0.0317(13) 0.0062(11) 0.0024(10) 0.0015(11)
C22 0.0231(13) 0.0337(14) 0.0339(14) 0.0030(11) 0.0068(11) -0.0036(11)
C23 0.0308(14) 0.0263(13) 0.0266(13) 0.0026(10) 0.0069(11) -0.0011(11)
C24 0.0258(14) 0.0375(15) 0.0377(15) 0.0112(12) 0.0021(11) 0.0019(11)
C25 0.0237(13) 0.0367(15) 0.0416(15) 0.0130(12) 0.0036(11) -0.0032(11)
C26 0.0288(14) 0.0279(13) 0.0261(12) 0.0032(10) 0.0045(11) 0.0001(11)
C27 0.0327(15) 0.0257(13) 0.0283(13) -0.0002(10) 0.0063(11) 0.0002(11)
C28 0.0267(13) 0.0268(13) 0.0288(13) 0.0035(10) 0.0017(10) -0.0033(10)
C29 0.0265(14) 0.0396(16) 0.0450(16) 0.0171(13) -0.0017(12) -0.0006(12)
C30 0.0231(14) 0.0408(16) 0.0481(17) -0.0172(13) 0.0027(12) 0.0052(12)
C31 0.0268(14) 0.0280(13) 0.0343(14) -0.0066(11) 0.0028(11) 0.0009(11)
C32 0.0252(14) 0.0455(17) 0.0499(17) -0.0228(14) -0.0040(12) 0.0020(12)
C33 0.0255(14) 0.0411(16) 0.0521(17) 0.0171(14) 0.0009(12) -0.0072(12)
C34 0.0292(14) 0.0282(13) 0.0272(13) 0.0021(10) 0.0031(11) -0.0036(11)
C35 0.0239(13) 0.0291(13) 0.0285(13) -0.0032(10) 0.0021(10) -0.0001(11)
N1 0.0179(11) 0.0284(11) 0.0277(11) -0.0021(8) 0.0026(9) -0.0001(8)
N2 0.0209(11) 0.0307(12) 0.0348(12) 0.0036(9) 0.0051(9) 0.0001(9)
O1 0.0552(14) 0.0501(13) 0.0618(14) -0.0147(11) -0.0007(11) -0.0041(11)
O2 0.0196(9) 0.0715(14) 0.0510(12) -0.0269(11) 0.0090(8) -0.0035(9)
O3 0.0220(10) 0.0773(15) 0.0549(13) -0.0206(11) 0.0109(9) -0.0012(10)
O4 0.0325(10) 0.0419(11) 0.0386(10) 0.0158(9) 0.0082(8) 0.0083(9)
O5 0.0296(10) 0.0424(11) 0.0441(11) 0.0158(9) 0.0062(8) -0.0062(8)
O6 0.0341(10) 0.0328(10) 0.0422(11) -0.0098(8) 0.0096(8) 0.0037(8)
O7 0.0369(11) 0.0356(10) 0.0438(11) -0.0148(9) 0.0071(9) -0.0056(9)
O8 0.0322(11) 0.0406(11) 0.0388(10) 0.0136(8) -0.0004(8) -0.0099(9)
O9 0.0324(10) 0.0380(11) 0.0386(10) 0.0155(8) 0.0023(8) -0.0001(8)
O10 0.0273(10) 0.0368(11) 0.0510(12) -0.0174(9) 0.0016(9) -0.0019(8)
O11 0.0266(10) 0.0386(10) 0.0457(11) -0.0158(9) 0.0008(8) 0.0069(8)

loop_
_atom_type_symbol
_atom_type_description
_atom_type_scat_dispersion_real
_atom_type_scat_dispersion_imag
_atom_type_scat_source
C C 0.0033 0.0016 'International Tables Vol C Tables 4.2.6.8 and 6.1.1.4'
H H 0.0000 0.0000 'International Tables Vol C Tables 4.2.6.8 and 6.1.1.4'
N N 0.0061 0.0033 'International Tables Vol C Tables 4.2.6.8 and 6.1.1.4'
O O 0.0106 0.0060 'International Tables Vol C Tables 4.2.6.8 and 6.1.1.4'
Co Co 0.3494 0.9721 'International Tables Vol C Tables 4.2.6.8 and 6.1.1.4'

loop_
_geom_angle_atom_site_label_1
_geom_angle_atom_site_label_2
_geom_angle_atom_site_label_3
_geom_angle
_geom_angle_site_symmetry_1
_geom_angle_site_symmetry_3
O8 Co1 N1 108.66(8) . .
O8 Co1 O4 155.28(8) . .
N1 Co1 O4 95.99(8) . .
O8 Co1 O6 88.98(7) . .
N1 Co1 O6 101.91(7) . .
O4 Co1 O6 87.71(8) . .
O8 Co1 O10 87.19(8) . .
N1 Co1 O10 94.27(7) . .
O4 Co1 O10 89.19(8) . .
O6 Co1 O10 163.76(7) . .
O8 Co1 Co2 81.89(5) . .
N1 Co1 Co2 165.30(6) . .
O4 Co1 Co2 73.53(5) . .
O6 Co1 Co2 88.18(5) . .
O10 Co1 Co2 75.66(5) . .
O5 Co2 N2 98.44(8) . .
O5 Co2 O11 90.16(9) . .
N2 Co2 O11 100.53(8) . .
O5 Co2 O9 162.63(8) . .
N2 Co2 O9 98.91(8) . .
O11 Co2 O9 87.37(8) . .
O5 Co2 O7 87.06(8) . .
N2 Co2 O7 104.79(8) . .
O11 Co2 O7 154.66(7) . .
O9 Co2 O7 87.84(8) . .
O5 Co2 Co1 85.53(5) . .
N2 Co2 Co1 174.37(6) . .
O11 Co2 Co1 83.38(5) . .
O9 Co2 Co1 77.11(5) . .
O7 Co2 Co1 71.30(5) . .
C6 C1 C2 118.0(2) . .
C6 C1 C7 120.7(3) . .
C2 C1 C7 121.2(2) . .
O2 C2 C3 123.4(2) . .
O2 C2 C1 115.4(2) . .
C3 C2 C1 121.2(2) . .
C4 C3 C2 118.8(3) . .
C4 C3 H3 120.6 . .
C2 C3 H3 120.6 . .
O3 C4 C3 124.2(3) . .
O3 C4 C5 114.9(2) . .
C3 C4 C5 120.9(2) . .
C6 C5 C4 119.4(3) . .
C6 C5 H5 120.3 . .
C4 C5 H5 120.3 . .
C5 C6 C1 121.7(3) . .
C5 C6 H6 119.2 . .
C1 C6 H6 119.2 . .
O1 C7 C1 123.8(3) . .
O1 C7 H7 118.1 . .
C1 C7 H7 118.1 . .
O2 C8 C9 105.7(2) . .
O2 C8 H8A 110.6 . .
C9 C8 H8A 110.6 . .
O2 C8 H8B 110.6 . .
C9 C8 H8B 110.6 . .
H8A C8 H8B 108.7 . .
C13 C9 C10 117.7(2) . .
C13 C9 C8 120.8(2) . .
C10 C9 C8 121.4(2) . .
C9 C10 C11 119.3(2) . .
C9 C10 H10 120.3 . .
C11 C10 H10 120.3 . .
N1 C11 C10 122.9(2) . .
N1 C11 H11 118.6 . .
C10 C11 H11 118.6 . .
N1 C12 C13 122.5(2) . .
N1 C12 H12 118.8 . .
C13 C12 H12 118.8 . .
C12 C13 C9 119.8(2) . .
C12 C13 H13 120.1 . .
C9 C13 H13 120.1 . .
O3 C14 C15 105.8(2) . 1_655
O3 C14 H14A 110.6 . .
C15 C14 H14A 110.6 1_655 .
O3 C14 H14B 110.6 . .
C15 C14 H14B 110.6 1_655 .
H14A C14 H14B 108.7 . .
C16 C15 C19 116.7(3) . .
C16 C15 C14 122.1(3) . 1_455
C19 C15 C14 121.2(3) . 1_455
C15 C16 C17 119.8(3) . .
C15 C16 H16 120.1 . .
C17 C16 H16 120.1 . .
N2 C17 C16 123.5(3) . .
N2 C17 H17 118.3 . .
C16 C17 H17 118.3 . .
N2 C18 C19 124.3(3) . .
N2 C18 H18 117.9 . .
C19 C18 H18 117.9 . .
C15 C19 C18 119.8(3) . .
C15 C19 H19 120.1 . .
C18 C19 H19 120.1 . .
C21 C20 C25 119.7(2) . .
C21 C20 C26 120.0(2) . .
C25 C20 C26 120.3(2) . .
C20 C21 C22 120.6(2) . .
C20 C21 H21 119.7 . .
C22 C21 H21 119.7 . .
C21 C22 C23 119.9(2) . .
C21 C22 H22 120.0 . .
C23 C22 H22 120.0 . .
C22 C23 C24 119.6(2) . .
C22 C23 C27 120.6(2) . 4_575
C24 C23 C27 119.8(2) . 4_575
C25 C24 C23 120.2(2) . .
C25 C24 H24 119.9 . .
C23 C24 H24 119.9 . .
C24 C25 C20 120.0(2) . .
C24 C25 H25 120.0 . .
C20 C25 H25 120.0 . .
O4 C26 O5 125.1(2) . .
O4 C26 C20 117.5(2) . .
O5 C26 C20 117.3(2) . .
O7 C27 O6 125.2(2) . .
O7 C27 C23 116.6(2) . 4_576
O6 C27 C23 118.2(2) . 4_576
C33 C28 C29 119.2(2) . .
C33 C28 C34 120.7(2) . .
C29 C28 C34 120.2(2) . .
C30 C29 C28 120.5(2) 4_566 .
C30 C29 H29 119.7 4_566 .
C28 C29 H29 119.7 . .
C31 C30 C29 120.3(2) . 4_565
C31 C30 H30 119.9 . .
C29 C30 H30 119.9 4_565 .
C32 C31 C30 119.4(2) . .
C32 C31 C35 120.6(2) . .
C30 C31 C35 120.0(2) . .
C31 C32 C33 120.6(2) . 4_565
C31 C32 H32 119.7 . .
C33 C32 H32 119.7 4_565 .
C28 C33 C32 120.1(2) . 4_566
C28 C33 H33 120.0 . .
C32 C33 H33 120.0 4_566 .
O9 C34 O8 125.5(2) . .
O9 C34 C28 116.9(2) . .
O8 C34 C28 117.6(2) . .
O11 C35 O10 125.2(2) . .
O11 C35 C31 117.7(2) . .
O10 C35 C31 117.1(2) . .
C11 N1 C12 117.7(2) . .
C11 N1 Co1 121.30(16) . .
C12 N1 Co1 119.92(16) . .
C17 N2 C18 115.5(3) . .
C17 N2 Co2 121.5(2) . .
C18 N2 Co2 123.01(19) . .
C2 O2 C8 119.7(2) . .
C4 O3 C14 117.8(2) . .
C26 O4 Co1 134.74(17) . .
C26 O5 Co2 119.85(16) . .
C27 O6 Co1 116.57(16) . .
C27 O7 Co2 138.00(17) . .
C34 O8 Co1 123.11(16) . .
C34 O9 Co2 129.96(17) . .
C35 O10 Co1 131.72(17) . .
C35 O11 Co2 122.52(16) . .

loop_
_geom_bond_atom_site_label_1
_geom_bond_atom_site_label_2
_geom_bond_distance
_geom_bond_site_symmetry_2
Co1 O8 2.0300(17) .
Co1 N1 2.031(2) .
Co1 O4 2.0355(17) .
Co1 O6 2.0370(17) .
Co1 O10 2.0469(17) .
Co1 Co2 2.9552(4) .
Co2 O5 2.0183(18) .
Co2 N2 2.027(2) .
Co2 O11 2.0329(17) .
Co2 O9 2.0410(17) .
Co2 O7 2.0527(17) .
C1 C6 1.387(4) .
C1 C2 1.404(4) .
C1 C7 1.461(4) .
C2 O2 1.365(3) .
C2 C3 1.383(4) .
C3 C4 1.382(4) .
C3 H3 0.9500 .
C4 O3 1.365(3) .
C4 C5 1.393(4) .
C5 C6 1.365(4) .
C5 H5 0.9500 .
C6 H6 0.9500 .
C7 O1 1.230(3) .
C7 H7 0.9500 .
C8 O2 1.433(3) .
C8 C9 1.500(4) .
C8 H8A 0.9900 .
C8 H8B 0.9900 .
C9 C13 1.382(4) .
C9 C10 1.383(4) .
C10 C11 1.384(3) .
C10 H10 0.9500 .
C11 N1 1.332(3) .
C11 H11 0.9500 .
C12 N1 1.345(3) .
C12 C13 1.377(4) .
C12 H12 0.9500 .
C13 H13 0.9500 .
C14 O3 1.439(3) .
C14 C15 1.504(4) 1_655
C14 H14A 0.9900 .
C14 H14B 0.9900 .
C15 C16 1.347(4) .
C15 C19 1.356(4) .
C16 C17 1.395(4) .
C16 H16 0.9500 .
C17 N2 1.309(4) .
C17 H17 0.9500 .
C18 N2 1.314(4) .
C18 C19 1.372(4) .
C18 H18 0.9500 .
C19 H19 0.9500 .
C20 C21 1.380(3) .
C20 C25 1.386(3) .
C20 C26 1.501(3) .
C21 C22 1.382(3) .
C21 H21 0.9500 .
C22 C23 1.388(3) .
C22 H22 0.9500 .
C23 C24 1.388(3) .
C23 C27 1.496(3) 4_575
C24 C25 1.385(4) .
C24 H24 0.9500 .
C25 H25 0.9500 .
C26 O4 1.247(3) .
C26 O5 1.265(3) .
C27 O7 1.261(3) .
C27 O6 1.264(3) .
C28 C33 1.385(3) .
C28 C29 1.385(4) .
C28 C34 1.493(3) .
C29 C30 1.383(4) 4_566
C29 H29 0.9500 .
C30 C31 1.381(3) .
C30 H30 0.9500 .
C31 C32 1.380(4) .
C31 C35 1.501(3) .
C32 C33 1.388(4) 4_565
C32 H32 0.9500 .
C33 H33 0.9500 .
C34 O9 1.253(3) .
C34 O8 1.257(3) .
C35 O11 1.255(3) .
C35 O10 1.258(3) .

loop_
_geom_hbond_atom_site_label_D
_geom_hbond_atom_site_label_H
_geom_hbond_atom_site_label_A
_geom_hbond_distance_DH
_geom_hbond_distance_HA
_geom_hbond_distance_DA
_geom_hbond_angle_DHA
_geom_hbond_site_symmetry_A
_geom_hbond_publ_flag
C18 H18 O9 0.95 2.62 3.204(4) 120.5 . yes
C17 H17 O5 0.95 2.57 3.144(4) 119.3 . yes
C12 H12 O10 0.95 2.53 3.029(3) 112.8 . yes
C11 H11 O1 0.95 2.46 3.226(3) 138.0 2_656 yes
C8 H8B O6 0.99 2.52 3.501(3) 172.9 3_667 yes
C18 H18 O9 0.95 2.62 3.204(4) 120.5 . yes
C17 H17 O5 0.95 2.57 3.144(4) 119.3 . yes
C12 H12 O10 0.95 2.53 3.029(3) 112.8 . yes
C11 H11 O1 0.95 2.46 3.226(3) 138.0 2_656 yes
C8 H8B O6 0.99 2.52 3.501(3) 172.9 3_667 yes
C8 H8B O6 0.99 2.52 3.501(3) 172.9 3_667 yes
C11 H11 O1 0.95 2.46 3.226(3) 138.0 2_656 yes
C12 H12 O10 0.95 2.53 3.029(3) 112.8 . yes
C17 H17 O5 0.95 2.57 3.144(4) 119.3 . yes
C18 H18 O9 0.95 2.62 3.204(4) 120.5 . yes

loop_
_geom_torsion_atom_site_label_1
_geom_torsion_atom_site_label_2
_geom_torsion_atom_site_label_3
_geom_torsion_atom_site_label_4
_geom_torsion
_geom_torsion_site_symmetry_1
_geom_torsion_site_symmetry_4
C6 C1 C2 O2 -180.0(3) . .
C7 C1 C2 O2 -1.8(4) . .
C6 C1 C2 C3 -0.1(4) . .
C7 C1 C2 C3 178.1(3) . .
O2 C2 C3 C4 178.9(3) . .
C1 C2 C3 C4 -1.0(4) . .
C2 C3 C4 O3 -178.5(3) . .
C2 C3 C4 C5 2.0(4) . .
O3 C4 C5 C6 178.5(3) . .
C3 C4 C5 C6 -1.9(5) . .
C4 C5 C6 C1 0.8(5) . .
C2 C1 C6 C5 0.2(5) . .
C7 C1 C6 C5 -178.0(3) . .
C6 C1 C7 O1 -4.5(5) . .
C2 C1 C7 O1 177.4(3) . .
O2 C8 C9 C13 39.7(3) . .
O2 C8 C9 C10 -140.7(3) . .
C13 C9 C10 C11 -2.7(4) . .
C8 C9 C10 C11 177.6(2) . .
C9 C10 C11 N1 0.3(4) . .
N1 C12 C13 C9 -0.6(4) . .
C10 C9 C13 C12 2.9(4) . .
C8 C9 C13 C12 -177.5(3) . .
C19 C15 C16 C17 5.8(6) . .
C14 C15 C16 C17 -177.3(4) 1_455 .
C15 C16 C17 N2 0.3(8) . .
C16 C15 C19 C18 -6.1(6) . .
C14 C15 C19 C18 176.9(4) 1_455 .
N2 C18 C19 C15 0.4(7) . .
C25 C20 C21 C22 1.2(4) . .
C26 C20 C21 C22 -177.2(2) . .
C20 C21 C22 C23 -0.1(4) . .
C21 C22 C23 C24 -1.1(4) . .
C21 C22 C23 C27 177.2(2) . 4_575
C22 C23 C24 C25 1.2(4) . .
C27 C23 C24 C25 -177.1(2) 4_575 .
C23 C24 C25 C20 -0.1(4) . .
C21 C20 C25 C24 -1.1(4) . .
C26 C20 C25 C24 177.3(2) . .
C21 C20 C26 O4 -7.6(4) . .
C25 C20 C26 O4 174.1(2) . .
C21 C20 C26 O5 172.1(2) . .
C25 C20 C26 O5 -6.3(4) . .
C33 C28 C29 C30 -0.4(4) . 4_566
C34 C28 C29 C30 178.1(3) . 4_566
C29 C30 C31 C32 -0.7(4) 4_565 .
C29 C30 C31 C35 178.2(3) 4_565 .
C30 C31 C32 C33 0.7(4) . 4_565
C35 C31 C32 C33 -178.2(3) . 4_565
C29 C28 C33 C32 0.3(4) . 4_566
C34 C28 C33 C32 -178.2(3) . 4_566
C33 C28 C34 O9 178.5(3) . .
C29 C28 C34 O9 0.0(4) . .
C33 C28 C34 O8 -1.9(4) . .
C29 C28 C34 O8 179.6(2) . .
C32 C31 C35 O11 178.0(3) . .
C30 C31 C35 O11 -0.9(4) . .
C32 C31 C35 O10 -2.4(4) . .
C30 C31 C35 O10 178.7(3) . .
C10 C11 N1 C12 2.0(4) . .
C10 C11 N1 Co1 -166.1(2) . .
C13 C12 N1 C11 -1.8(4) . .
C13 C12 N1 Co1 166.5(2) . .
C16 C17 N2 C18 -5.9(6) . .
C16 C17 N2 Co2 173.9(4) . .
C19 C18 N2 C17 5.6(6) . .
C19 C18 N2 Co2 -174.2(4) . .
C3 C2 O2 C8 -8.9(4) . .
C1 C2 O2 C8 171.0(2) . .
C9 C8 O2 C2 -169.7(2) . .
C3 C4 O3 C14 4.6(4) . .
C5 C4 O3 C14 -175.9(3) . .
C15 C14 O3 C4 170.8(2) 1_655 .
O5 C26 O4 Co1 -14.8(4) . .
C20 C26 O4 Co1 164.81(17) . .
O4 C26 O5 Co2 4.8(4) . .
C20 C26 O5 Co2 -174.83(16) . .
O7 C27 O6 Co1 -2.2(3) . .
C23 C27 O6 Co1 176.74(16) 4_576 .
O6 C27 O7 Co2 -7.3(4) . .
C23 C27 O7 Co2 173.75(17) 4_576 .
O9 C34 O8 Co1 -17.9(4) . .
C28 C34 O8 Co1 162.56(16) . .
O8 C34 O9 Co2 5.2(4) . .
C28 C34 O9 Co2 -175.22(16) . .
O11 C35 O10 Co1 -9.6(4) . .
C31 C35 O10 Co1 170.88(17) . .
O10 C35 O11 Co2 -3.7(4) . .
C31 C35 O11 Co2 175.87(16) . .

loop_
_smtbx_masks_void_nr
_smtbx_masks_void_average_x
_smtbx_masks_void_average_y
_smtbx_masks_void_average_z
_smtbx_masks_void_volume
_smtbx_masks_void_count_electrons
_smtbx_masks_void_content
1 -0.004 -0.010 -0.013 1948.0 500.0 '2 DMF,2MeOH, H2O'
